data_4027927
loop_
_publ_author_name
'Nikhom Wongsa'
'Ubonta Sommart'
'Thunwadee Ritthiwigrom'
'Arife Yazici'
'Somdej Kanokmedhakul'
'Kwanjai Kanokmedhakul'
'Anthony C. Willis'
'Stephen G. Pyne'

_publ_contact_author_address
;
Research School of Chemistry,
The Australian National University,
Canberra, A. C. T. 0200, Australia
;
_publ_contact_author_email ' willis@rsc.anu.edu.au '
_publ_contact_author_fax ' 61 2 6125 0750 '
_publ_contact_author_name ' Anthony C. Willis '
_publ_contact_author_phone ' 61 2 6125 4109 '
_publ_section_title
;
 Concise Synthesis of \a-Substituted 2-Benzofuranmethamines and other
 2-Subsituted Benzofurans via \a-Substituted 2-Benzofuranmethyl
 Carbocation Intermediates
;
_journal_name_full 'Journal of Organic Chemistry'
_journal_page_first 1138
_journal_page_last 1148
_journal_paper_doi 10.1021/jo302554v
_journal_volume 78
_journal_year 2013
_chemical_compound_source ' from U of Wollongong '
_chemical_formula_moiety 'C25 H29 N O3'
_chemical_formula_sum 'C25 H29 N O3'
_chemical_formula_weight 391.51
_space_group_IT_number 2
_symmetry_cell_setting triclinic
_symmetry_space_group_name_Hall '-P 1'
_symmetry_space_group_name_H-M 'P -1'
_atom_sites_solution_hydrogens geom
_atom_sites_solution_primary direct
_audit_creation_date 12-08-21
_audit_creation_method CRYSTALS_ver_14.11
_audit_update_record
;
2012-08-22 - Report C25 H29 N O3
             by Anthony C. Willis
             for Steve Pyne

2012-08-22 - pass checkcif tests with minor warnings  
2012-11-21 - prepare cif for deposit to CCDC
;
_cell_angle_alpha 109.3316(12)
_cell_angle_beta 111.7524(13)
_cell_angle_gamma 99.3681(13)
_cell_formula_units_Z 2
_cell_length_a 10.3220(2)
_cell_length_b 10.6609(2)
_cell_length_c 11.5882(2)
_cell_measurement_reflns_used 13955
_cell_measurement_temperature 200
_cell_measurement_theta_max 27.5
_cell_measurement_theta_min 2.6
_cell_volume 1056.67(4)
_computing_cell_refinement 'DENZO/SCALEPACK (Otwinowski & Minor, 1997)'
_computing_data_collection 'COLLECT (Nonius, 2001).'
_computing_data_reduction 'DENZO/SCALEPACK (Otwinowski & Minor, 1997)'
_computing_molecular_graphics
; 
ORTEP-II (Johnson 1976) in teXsan (MSC, 1992-1997)
;
_computing_publication_material 'CRYSTALS (Betteridge et al., 2003)'
_computing_structure_refinement 'CRYSTALS (Betteridge et al., 2003)'
_computing_structure_solution 'SIR92 (Altomare et al., 1994)'
_diffrn_ambient_temperature 200
_diffrn_measured_fraction_theta_full 0.997
_diffrn_measured_fraction_theta_max 0.997
_diffrn_measurement_device Area
_diffrn_measurement_device_type 'Nonius KappaCCD'
_diffrn_measurement_method ' \f and \w scans with CCD '
_diffrn_radiation_monochromator graphite
_diffrn_radiation_type 'Mo K\a'
_diffrn_radiation_wavelength 0.71073
_diffrn_reflns_av_R_equivalents 0.027
_diffrn_reflns_limit_h_max 13
_diffrn_reflns_limit_h_min -13
_diffrn_reflns_limit_k_max 13
_diffrn_reflns_limit_k_min -13
_diffrn_reflns_limit_l_max 15
_diffrn_reflns_limit_l_min -15
_diffrn_reflns_number 22906
_diffrn_reflns_theta_full 27.475
_diffrn_reflns_theta_max 27.475
_diffrn_reflns_theta_min 2.550
_diffrn_standards_number 0
_exptl_absorpt_coefficient_mu 0.080
_exptl_absorpt_correction_T_max 0.988
_exptl_absorpt_correction_T_min 0.967
_exptl_absorpt_correction_type integration
_exptl_absorpt_process_details
;
via gaussian method (Coppens, 1970) implemented in maXus (2000)
;
_exptl_crystal_colour white
_exptl_crystal_density_diffrn 1.230
_exptl_crystal_description block
_exptl_crystal_F_000 420
_exptl_crystal_size_max 0.370
_exptl_crystal_size_mid 0.320
_exptl_crystal_size_min 0.300
_refine_diff_density_max 0.34
_refine_diff_density_min -0.17
_refine_ls_extinction_coef 290(20)
_refine_ls_extinction_method 'Larson (1970), Equation 22'
_refine_ls_goodness_of_fit_ref 0.9840
_refine_ls_hydrogen_treatment refxyz
_refine_ls_matrix_type full
_refine_ls_number_parameters 350
_refine_ls_number_reflns 4827
_refine_ls_number_restraints 0
_refine_ls_R_factor_all 0.0455
_refine_ls_R_factor_gt 0.0391
_refine_ls_shift/su_max 0.0026607
_refine_ls_shift/su_mean 0.0002593
_refine_ls_structure_factor_coef Fsqd
_refine_ls_weighting_details
;
 Method= Modified Sheldrick 
 w=1/[\s^2^(F^2^) + ( 0.05P)^2^ + 0.30P] 
 ,where P=(max(Fo^2^,0) + 2Fc^2^)/3 
;
_refine_ls_weighting_scheme calc
_refine_ls_wR_factor_all 0.1051
_refine_ls_wR_factor_gt 0.1006
_refine_ls_wR_factor_ref 0.1051
_reflns_limit_h_max 12
_reflns_limit_h_min -13
_reflns_limit_k_max 13
_reflns_limit_k_min -13
_reflns_limit_l_max 15
_reflns_limit_l_min 0
_reflns_number_gt 4182
_reflns_number_total 4827
_reflns_threshold_expression I>2.0\s(I)
_oxford_diffrn_Wilson_B_factor 2.89
_oxford_diffrn_Wilson_scale 0.25
_oxford_refine_ls_r_factor_ref 0.0455
_oxford_refine_ls_scale 2.031(16)
_oxford_reflns_number_all 4827
_oxford_reflns_threshold_expression_ref I>-10.0\s(I)
_oxford_structure_analysis_title '8211700 pyn1206'
_cod_data_source_file jo302554v_si_001.cif
_cod_data_source_block pyn1206
_cod_original_sg_symbol_H-M 'P -1 '
_cod_database_code 4027927

loop_
_symmetry_equiv_pos_as_xyz
x,y,z
-x,-y,-z

loop_
_atom_site_label
_atom_site_type_symbol
_atom_site_fract_x
_atom_site_fract_y
_atom_site_fract_z
_atom_site_U_iso_or_equiv
_atom_site_occupancy
_atom_site_adp_type
C1 C 0.61493(14) 0.21515(13) 0.29463(13) 0.0388 1.0000 Uani
C2 C 0.49680(15) 0.11108(14) 0.29435(15) 0.0439 1.0000 Uani
O3 O 0.38447(12) 0.02105(9) 0.15903(11) 0.0518 1.0000 Uani
C4 C 0.31989(15) 0.10022(15) 0.09093(16) 0.0487 1.0000 Uani
C5 C 0.43180(14) 0.20804(13) 0.08850(13) 0.0400 1.0000 Uani
N6 N 0.54665(10) 0.29691(9) 0.22727(9) 0.0303 1.0000 Uani
C7 C 0.63941(11) 0.43238(11) 0.25281(11) 0.0275 1.0000 Uani
C8 C 0.55561(11) 0.53786(11) 0.26263(11) 0.0285 1.0000 Uani
C9 C 0.45893(13) 0.53597(13) 0.32048(13) 0.0363 1.0000 Uani
C10 C 0.38092(15) 0.63043(14) 0.32812(14) 0.0428 1.0000 Uani
C11 C 0.39816(14) 0.72955(13) 0.27714(13) 0.0400 1.0000 Uani
C12 C 0.49400(12) 0.73432(11) 0.22002(12) 0.0334 1.0000 Uani
C13 C 0.57276(11) 0.64002(11) 0.21430(10) 0.0284 1.0000 Uani
O14 O 0.66516(8) 0.65326(8) 0.15516(8) 0.0318 1.0000 Uani
C15 C 0.77038(12) 0.57866(11) 0.17259(11) 0.0291 1.0000 Uani
C16 C 0.82948(13) 0.58810(13) 0.07427(12) 0.0359 1.0000 Uani
C17 C 0.94796(14) 0.69453(14) 0.11548(13) 0.0390 1.0000 Uani
C18 C 1.02767(12) 0.79775(12) 0.25795(13) 0.0341 1.0000 Uani
C19 C 1.14284(14) 0.92146(14) 0.30696(15) 0.0420 1.0000 Uani
C20 C 1.21833(14) 1.01107(14) 0.44524(15) 0.0441 1.0000 Uani
C21 C 1.18150(13) 0.97880(13) 0.53810(14) 0.0408 1.0000 Uani
C22 C 1.06770(12) 0.85703(12) 0.49233(12) 0.0344 1.0000 Uani
C23 C 0.99085(11) 0.76940(11) 0.35314(12) 0.0296 1.0000 Uani
O24 O 0.88082(8) 0.64850(8) 0.31279(7) 0.0299 1.0000 Uani
C25 C 0.69716(12) 0.42863(11) 0.14687(11) 0.0288 1.0000 Uani
C26 C 0.79419(13) 0.33448(12) 0.13522(12) 0.0342 1.0000 Uani
C27 C 0.93950(13) 0.37431(13) 0.26200(13) 0.0382 1.0000 Uani
C28 C 1.02082(17) 0.26898(16) 0.24137(14) 0.0457 1.0000 Uani
C29 C 1.16895(15) 0.31304(16) 0.36519(16) 0.0454 1.0000 Uani
H11 H 0.6904(16) 0.2814(15) 0.3930(15) 0.0448 1.0000 Uiso
H12 H 0.6689(16) 0.1571(16) 0.2445(15) 0.0467 1.0000 Uiso
H21 H 0.5384(17) 0.0505(16) 0.3366(16) 0.0507 1.0000 Uiso
H22 H 0.4514(17) 0.1661(17) 0.3481(16) 0.0518 1.0000 Uiso
H41 H 0.2479(19) 0.0338(18) -0.0016(18) 0.0576 1.0000 Uiso
H42 H 0.2697(18) 0.1552(18) 0.1442(17) 0.0586 1.0000 Uiso
H51 H 0.4771(16) 0.1511(16) 0.0228(15) 0.0479 1.0000 Uiso
H52 H 0.3822(16) 0.2662(16) 0.0479(15) 0.0456 1.0000 Uiso
H71 H 0.7255(14) 0.4640(13) 0.3451(13) 0.0322 1.0000 Uiso
H91 H 0.4474(15) 0.4650(15) 0.3564(15) 0.0434 1.0000 Uiso
H101 H 0.3117(17) 0.6251(16) 0.3691(16) 0.0524 1.0000 Uiso
H111 H 0.3424(16) 0.7978(16) 0.2803(15) 0.0485 1.0000 Uiso
H121 H 0.5086(15) 0.8031(15) 0.1821(14) 0.0396 1.0000 Uiso
H161 H 0.7732(16) 0.5182(16) -0.0182(15) 0.0436 1.0000 Uiso
H171 H 0.9857(16) 0.7044(16) 0.0526(15) 0.0473 1.0000 Uiso
H191 H 1.1669(17) 0.9417(16) 0.2407(16) 0.0502 1.0000 Uiso
H201 H 1.3010(18) 1.0984(17) 0.4827(16) 0.0534 1.0000 Uiso
H211 H 1.2359(17) 1.0431(16) 0.6408(16) 0.0499 1.0000 Uiso
H221 H 1.0399(15) 0.8329(15) 0.5562(15) 0.0411 1.0000 Uiso
H251 H 0.6099(14) 0.3903(14) 0.0552(13) 0.0334 1.0000 Uiso
H261 H 0.8157(15) 0.3298(15) 0.0566(15) 0.0404 1.0000 Uiso
H262 H 0.7334(15) 0.2365(15) 0.1058(14) 0.0401 1.0000 Uiso
H271 H 1.0089(17) 0.4702(17) 0.2894(15) 0.0480 1.0000 Uiso
H272 H 0.9235(16) 0.3841(16) 0.3456(16) 0.0469 1.0000 Uiso
H281 H 1.0345(18) 0.2558(17) 0.1622(17) 0.0566 1.0000 Uiso
H282 H 0.9530(18) 0.1700(18) 0.2205(16) 0.0568 1.0000 Uiso
H291 H 1.224(2) 0.248(2) 0.3472(18) 0.0683 1.0000 Uiso
H292 H 1.233(2) 0.413(2) 0.3977(18) 0.0685 1.0000 Uiso
H293 H 1.1557(19) 0.3186(19) 0.4503(19) 0.0663 1.0000 Uiso

loop_
_atom_site_aniso_label
_atom_site_aniso_U_11
_atom_site_aniso_U_22
_atom_site_aniso_U_33
_atom_site_aniso_U_23
_atom_site_aniso_U_13
_atom_site_aniso_U_12
C1 0.0408(6) 0.0363(6) 0.0420(7) 0.0219(5) 0.0167(5) 0.0133(5)
C2 0.0474(7) 0.0361(6) 0.0542(8) 0.0264(6) 0.0230(6) 0.0131(6)
O3 0.0581(6) 0.0319(5) 0.0568(6) 0.0197(4) 0.0216(5) 0.0032(4)
C4 0.0393(7) 0.0368(7) 0.0510(8) 0.0156(6) 0.0097(6) -0.0002(5)
C5 0.0370(6) 0.0338(6) 0.0356(6) 0.0136(5) 0.0081(5) 0.0020(5)
N6 0.0297(5) 0.0256(4) 0.0319(5) 0.0136(4) 0.0103(4) 0.0063(4)
C7 0.0266(5) 0.0256(5) 0.0272(5) 0.0108(4) 0.0104(4) 0.0062(4)
C8 0.0273(5) 0.0259(5) 0.0276(5) 0.0091(4) 0.0108(4) 0.0064(4)
C9 0.0394(6) 0.0334(6) 0.0400(6) 0.0155(5) 0.0224(5) 0.0109(5)
C10 0.0434(7) 0.0405(7) 0.0494(7) 0.0149(6) 0.0291(6) 0.0153(5)
C11 0.0382(6) 0.0316(6) 0.0447(7) 0.0093(5) 0.0181(5) 0.0143(5)
C12 0.0329(6) 0.0254(5) 0.0325(5) 0.0086(4) 0.0098(5) 0.0078(4)
C13 0.0259(5) 0.0262(5) 0.0255(5) 0.0078(4) 0.0086(4) 0.0047(4)
O14 0.0316(4) 0.0337(4) 0.0352(4) 0.0193(3) 0.0157(3) 0.0117(3)
C15 0.0282(5) 0.0308(5) 0.0278(5) 0.0133(4) 0.0119(4) 0.0083(4)
C16 0.0384(6) 0.0404(6) 0.0314(6) 0.0167(5) 0.0177(5) 0.0121(5)
C17 0.0397(6) 0.0478(7) 0.0420(6) 0.0253(6) 0.0253(5) 0.0156(5)
C18 0.0289(5) 0.0369(6) 0.0435(6) 0.0221(5) 0.0185(5) 0.0123(5)
C19 0.0341(6) 0.0438(7) 0.0592(8) 0.0314(6) 0.0241(6) 0.0128(5)
C20 0.0302(6) 0.0361(6) 0.0617(8) 0.0244(6) 0.0154(6) 0.0060(5)
C21 0.0305(6) 0.0335(6) 0.0476(7) 0.0158(5) 0.0095(5) 0.0073(5)
C22 0.0289(5) 0.0337(6) 0.0376(6) 0.0162(5) 0.0118(5) 0.0091(4)
C23 0.0236(5) 0.0278(5) 0.0395(6) 0.0174(4) 0.0134(4) 0.0093(4)
O24 0.0277(4) 0.0293(4) 0.0284(4) 0.0129(3) 0.0104(3) 0.0035(3)
C25 0.0287(5) 0.0286(5) 0.0269(5) 0.0109(4) 0.0119(4) 0.0078(4)
C26 0.0374(6) 0.0332(6) 0.0349(6) 0.0133(5) 0.0196(5) 0.0137(5)
C27 0.0342(6) 0.0369(6) 0.0434(7) 0.0153(5) 0.0177(5) 0.0151(5)
C28 0.0563(8) 0.0548(8) 0.0414(7) 0.0248(6) 0.0275(6) 0.0337(7)
C29 0.0420(7) 0.0516(8) 0.0597(8) 0.0337(7) 0.0281(7) 0.0235(6)

loop_
_atom_type_symbol
_atom_type_scat_dispersion_real
_atom_type_scat_dispersion_imag
_atom_type_scat_Cromer_Mann_a1
_atom_type_scat_Cromer_Mann_b1
_atom_type_scat_Cromer_Mann_a2
_atom_type_scat_Cromer_Mann_b2
_atom_type_scat_Cromer_Mann_a3
_atom_type_scat_Cromer_Mann_b3
_atom_type_scat_Cromer_Mann_a4
_atom_type_scat_Cromer_Mann_b4
_atom_type_scat_Cromer_Mann_c
_atom_type_scat_source
C 0.0033 0.0016 2.3100 20.8439 1.0200 10.2075 1.5886 0.5687 0.8650 51.6512 0.2156 'International Tables Vol C 4.2.6.8 and 6.1.1.4'
H 0.0000 0.0000 0.4930 10.5109 0.3229 26.1257 0.1402 3.1424 0.0408 57.7998 0.0030 'International Tables Vol C 4.2.6.8 and 6.1.1.4'
N 0.0061 0.0033 12.2126 0.0057 3.1322 9.8933 2.0125 28.9975 1.1663 0.5826 -11.5290 'International Tables Vol C 4.2.6.8 and 6.1.1.4'
O 0.0106 0.0060 3.0485 13.2771 2.2868 5.7011 1.5463 0.3239 0.8670 32.9089 0.2508 'International Tables Vol C 4.2.6.8 and 6.1.1.4'

loop_
_exptl_crystal_face_index_h
_exptl_crystal_face_index_k
_exptl_crystal_face_index_l
_exptl_crystal_face_perp_dist
0 1 0 0.120
0 -1 0 0.200
-1 0 1 0.120
1 0 -1 0.180
1 -1 1 0.180
-1 1 -1 0.180
0 -1 1 0.120

loop_
_geom_angle_atom_site_label_1
_geom_angle_atom_site_label_2
_geom_angle_atom_site_label_3
_geom_angle
_geom_angle_publ_flag
C2 C1 N6 108.61(10) yes
C2 C1 H11 109.8(8) no
N6 C1 H11 108.8(8) no
C2 C1 H12 107.6(8) no
N6 C1 H12 113.2(8) no
H11 C1 H12 108.7(11) no
C1 C2 O3 111.85(11) yes
C1 C2 H21 111.2(9) no
O3 C2 H21 107.3(9) no
C1 C2 H22 107.6(9) no
O3 C2 H22 108.8(9) no
H21 C2 H22 110.0(12) no
C2 O3 C4 110.81(10) yes
O3 C4 C5 112.77(11) yes
O3 C4 H41 107.0(10) no
C5 C4 H41 110.8(10) no
O3 C4 H42 108.5(9) no
C5 C4 H42 106.8(9) no
H41 C4 H42 111.1(13) no
C4 C5 N6 109.64(11) yes
C4 C5 H51 107.7(8) no
N6 C5 H51 111.4(8) no
C4 C5 H52 109.3(8) no
N6 C5 H52 109.8(9) no
H51 C5 H52 109.0(11) no
C1 N6 C5 111.77(9) yes
C1 N6 C7 118.80(9) yes
C5 N6 C7 117.80(9) yes
N6 C7 C8 109.52(8) yes
N6 C7 C25 115.59(9) yes
C8 C7 C25 109.21(8) yes
N6 C7 H71 104.6(7) no
C8 C7 H71 108.6(7) no
C25 C7 H71 109.0(7) no
C7 C8 C9 121.27(10) yes
C7 C8 C13 121.39(9) yes
C9 C8 C13 117.34(10) yes
C8 C9 C10 121.56(11) yes
C8 C9 H91 117.9(8) no
C10 C9 H91 120.6(8) no
C9 C10 C11 119.93(12) yes
C9 C10 H101 119.3(9) no
C11 C10 H101 120.8(9) no
C10 C11 C12 119.70(11) yes
C10 C11 H111 121.5(8) no
C12 C11 H111 118.8(8) no
C11 C12 C13 119.81(11) yes
C11 C12 H121 121.9(8) no
C13 C12 H121 118.2(8) no
C8 C13 C12 121.64(10) yes
C8 C13 O14 123.04(10) yes
C12 C13 O14 115.31(10) yes
C13 O14 C15 116.85(8) yes
O14 C15 C16 103.91(8) yes
O14 C15 O24 107.77(8) yes
C16 C15 O24 112.84(9) yes
O14 C15 C25 110.74(8) yes
C16 C15 C25 114.61(9) yes
O24 C15 C25 106.83(8) yes
C15 C16 C17 120.21(11) yes
C15 C16 H161 116.0(9) no
C17 C16 H161 123.7(9) no
C16 C17 C18 120.64(11) yes
C16 C17 H171 121.4(9) no
C18 C17 H171 117.9(9) no
C17 C18 C19 124.33(11) yes
C17 C18 C23 117.77(10) yes
C19 C18 C23 117.86(12) yes
C18 C19 C20 120.90(12) yes
C18 C19 H191 117.7(9) no
C20 C19 H191 121.4(9) no
C19 C20 C21 120.04(11) yes
C19 C20 H201 122.5(9) no
C21 C20 H201 117.4(9) no
C20 C21 C22 120.25(12) yes
C20 C21 H211 121.5(9) no
C22 C21 H211 118.2(9) no
C21 C22 C23 119.19(11) yes
C21 C22 H221 121.4(8) no
C23 C22 H221 119.4(8) no
C18 C23 C22 121.71(10) yes
C18 C23 O24 121.05(10) yes
C22 C23 O24 117.15(10) yes
C15 O24 C23 118.73(8) yes
C7 C25 C15 109.86(9) yes
C7 C25 C26 114.45(9) yes
C15 C25 C26 113.22(9) yes
C7 C25 H251 107.5(7) no
C15 C25 H251 103.9(7) no
C26 C25 H251 107.2(8) no
C25 C26 C27 117.64(9) yes
C25 C26 H261 108.3(8) no
C27 C26 H261 108.8(8) no
C25 C26 H262 107.8(8) no
C27 C26 H262 109.2(8) no
H261 C26 H262 104.4(11) no
C26 C27 C28 112.92(11) yes
C26 C27 H271 111.4(8) no
C28 C27 H271 107.6(8) no
C26 C27 H272 111.5(8) no
C28 C27 H272 108.1(8) no
H271 C27 H272 104.9(12) no
C27 C28 C29 112.65(12) yes
C27 C28 H281 109.8(10) no
C29 C28 H281 109.8(10) no
C27 C28 H282 108.5(9) no
C29 C28 H282 109.9(9) no
H281 C28 H282 106.0(13) no
C28 C29 H291 111.6(10) no
C28 C29 H292 113.1(10) no
H291 C29 H292 109.5(14) no
C28 C29 H293 111.1(10) no
H291 C29 H293 109.1(14) no
H292 C29 H293 101.9(14) no

loop_
_geom_bond_atom_site_label_1
_geom_bond_atom_site_label_2
_geom_bond_distance
_geom_bond_publ_flag
C1 C2 1.5073(17) yes
C1 N6 1.4521(14) yes
C1 H11 1.018(15) no
C1 H12 1.070(15) no
C2 O3 1.4206(17) yes
C2 H21 0.993(16) no
C2 H22 1.008(16) no
O3 C4 1.4191(17) yes
C4 C5 1.5065(18) yes
C4 H41 0.969(17) no
C4 H42 1.044(17) no
C5 N6 1.4496(14) yes
C5 H51 1.104(15) no
C5 H52 0.993(15) no
N6 C7 1.4652(13) yes
C7 C8 1.5266(14) yes
C7 C25 1.5432(15) yes
C7 H71 1.003(13) no
C8 C9 1.3943(16) yes
C8 C13 1.3949(15) yes
C9 C10 1.3886(18) yes
C9 H91 0.987(15) no
C10 C11 1.3883(19) yes
C10 H101 0.998(16) no
C11 C12 1.3823(18) yes
C11 H111 0.998(15) no
C12 C13 1.3921(15) yes
C12 H121 0.990(14) no
C13 O14 1.3799(13) yes
O14 C15 1.4414(13) yes
C15 C16 1.5005(15) yes
C15 O24 1.4296(12) yes
C15 C25 1.5304(15) yes
C16 C17 1.3296(17) yes
C16 H161 0.954(15) no
C17 C18 1.4523(18) yes
C17 H171 0.970(15) no
C18 C19 1.4030(16) yes
C18 C23 1.3952(16) yes
C19 C20 1.381(2) yes
C19 H191 0.965(16) no
C20 C21 1.388(2) yes
C20 H201 0.992(16) no
C21 C22 1.3901(16) yes
C21 H211 1.020(16) no
C22 C23 1.3843(16) yes
C22 H221 0.978(14) no
C23 O24 1.3787(12) yes
C25 C26 1.5383(15) yes
C25 H251 0.995(13) no
C26 C27 1.5280(17) yes
C26 H261 1.002(14) no
C26 H262 0.997(14) no
C27 C28 1.5167(17) yes
C27 H271 1.018(16) no
C27 H272 1.017(15) no
C28 C29 1.520(2) yes
C28 H281 0.948(17) no
C28 H282 1.062(17) no
C29 H291 0.988(19) no
C29 H292 1.016(19) no
C29 H293 1.029(18) no

loop_
_geom_contact_atom_site_label_1
_geom_contact_atom_site_label_2
_geom_contact_distance
_geom_contact_site_symmetry_2
_geom_contact_publ_flag
O14 C5 3.509(2) 2_665 no
C12 C21 3.530(1) 2_776 no
C12 C25 3.573(2) 2_665 no
C21 C22 3.318(2) 2_776 no
C21 C23 3.597(2) 2_776 no
C22 C22 3.534(3) 2_776 no

loop_
_geom_torsion_atom_site_label_1
_geom_torsion_atom_site_label_2
_geom_torsion_atom_site_label_3
_geom_torsion_atom_site_label_4
_geom_torsion
_geom_torsion_publ_flag
O3 C2 C1 N6 57.9(2) no
O3 C4 C5 N6 -54.2(2) no
O14 C13 C8 C7 -0.1(1) no
O14 C13 C8 C9 179.87(8) no
O14 C13 C12 C11 179.88(8) no
O14 C15 O24 C23 -79.4(1) no
O14 C15 C16 C17 90.5(1) no
O14 C15 C25 C7 -62.2(1) no
O14 C15 C25 C26 168.4(1) no
O24 C15 O14 C13 -71.7(1) no
O24 C15 C16 C17 -25.9(2) no
O24 C15 C25 C7 54.9(1) no
O24 C15 C25 C26 -74.5(1) no
O24 C23 C18 C17 -1.0(2) no
O24 C23 C18 C19 -178.7(1) no
O24 C23 C22 C21 178.8(1) no
N6 C7 C8 C9 34.9(1) no
N6 C7 C8 C13 -145.18(9) no
N6 C7 C25 C15 170.85(9) no
N6 C7 C25 C26 -60.5(1) no
C1 N6 C5 C4 55.5(2) no
C1 N6 C7 C8 -141.5(1) no
C1 N6 C7 C25 94.6(1) no
C1 C2 O3 C4 -57.3(2) no
C2 O3 C4 C5 55.4(2) no
C2 C1 N6 C5 -57.3(2) no
C2 C1 N6 C7 160.3(1) no
C4 C5 N6 C7 -161.6(1) no
C5 N6 C7 C8 78.3(1) no
C5 N6 C7 C25 -45.5(2) no
C7 C8 C9 C10 -179.15(8) no
C7 C8 C13 C12 178.45(8) no
C7 C25 C15 C16 -179.35(9) no
C7 C25 C26 C27 -63.1(1) no
C8 C7 C25 C15 46.8(1) no
C8 C7 C25 C26 175.51(7) no
C8 C9 C10 C11 0.1(1) no
C8 C13 O14 C15 -13.9(1) no
C8 C13 C12 C11 1.3(1) no
C9 C8 C7 C25 162.41(8) no
C9 C8 C13 C12 -1.6(1) no
C9 C10 C11 C12 -0.5(1) no
C10 C9 C8 C13 0.9(1) no
C10 C11 C12 C13 -0.2(1) no
C12 C13 O14 C15 167.52(7) no
C13 O14 C15 C16 168.36(7) no
C13 O14 C15 C25 44.8(1) no
C13 C8 C7 C25 -17.7(1) no
C15 O24 C23 C18 -22.5(2) no
C15 O24 C23 C22 160.8(1) no
C15 C16 C17 C18 4.2(2) no
C15 C25 C26 C27 63.9(2) no
C16 C15 O24 C23 34.7(2) no
C16 C15 C25 C26 51.3(1) no
C16 C17 C18 C19 -172.4(1) no
C16 C17 C18 C23 10.1(2) no
C17 C16 C15 C25 -148.5(1) no
C17 C18 C19 C20 -176.7(1) no
C17 C18 C23 C22 175.5(1) no
C18 C19 C20 C21 0.5(2) no
C18 C23 C22 C21 2.1(2) no
C19 C18 C23 C22 -2.2(2) no
C19 C20 C21 C22 -0.6(2) no
C20 C19 C18 C23 0.8(2) no
C20 C21 C22 C23 -0.7(2) no
C23 O24 C15 C25 161.6(1) no
C25 C26 C27 C28 176.3(1) no
C26 C27 C28 C29 177.0(1) no
